data_7056972
loop_
_publ_author_name
'Xu, Xiuling'
'Hu, Fan'
'Ma, Yuwei'
'Gao, Jinming'
'Shuai, Qi'

_publ_section_title
;
 Facile microwave synthesis, structural diversity and herbicidal activity
 of six novel alkaline-earth metal complexes (AECs) based on skeletal
 isomerization chlorophenoxyacetic acids
;
_journal_issue 6
_journal_name_full 'New Journal of Chemistry'
_journal_page_first 4155
_journal_paper_doi 10.1039/C8NJ00107C
_journal_volume 42
_journal_year 2018
_chemical_formula_sum 'C16 H14 Ba Cl2 O7'
_chemical_formula_weight 526.51
_space_group_crystal_system monoclinic
_space_group_IT_number 4
_space_group_name_Hall 'P 2yb'
_space_group_name_H-M_alt 'P 1 21 1'
_symmetry_space_group_name_Hall 'P 2yb'
_symmetry_space_group_name_H-M 'P 1 21 1'
_atom_sites_solution_hydrogens mixed
_audit_creation_method SHELXL-2014/7
_audit_update_record
;
2018-01-29 deposited with the CCDC.
2018-02-05 downloaded from the CCDC.
;
_cell_angle_alpha 90
_cell_angle_beta 96.99
_cell_angle_gamma 90
_cell_formula_units_Z 2
_cell_length_a 6.598
_cell_length_b 7.511
_cell_length_c 19.292
_cell_measurement_reflns_used 5191
_cell_measurement_temperature 298(2)
_cell_measurement_theta_max 27.55
_cell_measurement_theta_min 2.71
_cell_volume 948.959
_computing_structure_refinement 'SHELXL-2014/7 (Sheldrick, 2014)'
_diffrn_ambient_temperature 298(2)
_diffrn_measured_fraction_theta_full 0.999
_diffrn_measured_fraction_theta_max 0.999
_diffrn_measurement_device_type CCD
_diffrn_radiation_type MoK\a
_diffrn_radiation_wavelength 0.71073
_diffrn_reflns_av_R_equivalents 0.0179
_diffrn_reflns_av_unetI/netI 0.0344
_diffrn_reflns_Laue_measured_fraction_full 0.999
_diffrn_reflns_Laue_measured_fraction_max 0.999
_diffrn_reflns_limit_h_max 7
_diffrn_reflns_limit_h_min -8
_diffrn_reflns_limit_k_max 9
_diffrn_reflns_limit_k_min -8
_diffrn_reflns_limit_l_max 23
_diffrn_reflns_limit_l_min -21
_diffrn_reflns_number 5543
_diffrn_reflns_point_group_measured_fraction_full 0.932
_diffrn_reflns_point_group_measured_fraction_max 0.926
_diffrn_reflns_theta_full 25.242
_diffrn_reflns_theta_max 25.599
_diffrn_reflns_theta_min 2.127
_exptl_absorpt_coefficient_mu 2.408
_exptl_absorpt_correction_type multi-scan
_exptl_absorpt_process_details sadabs
_exptl_crystal_colour colorless
_exptl_crystal_density_diffrn 1.843
_exptl_crystal_description Block
_exptl_crystal_F_000 512
_exptl_crystal_size_max 0.320
_exptl_crystal_size_mid 0.300
_exptl_crystal_size_min 0.280
_exptl_transmission_factor_max 0.864
_exptl_transmission_factor_min 0.864
_refine_diff_density_max 1.222
_refine_diff_density_min -0.625
_refine_diff_density_rms 0.097
_refine_ls_abs_structure_details
;
 Flack x determined using 1302 quotients [(I+)-(I-)]/[(I+)+(I-)]
 (Parsons, Flack and Wagner, Acta Cryst. B69 (2013) 249-259).
;
_refine_ls_abs_structure_Flack 0.022(12)
_refine_ls_extinction_method none
_refine_ls_goodness_of_fit_ref 1.106
_refine_ls_hydrogen_treatment constr
_refine_ls_matrix_type full
_refine_ls_number_parameters 239
_refine_ls_number_reflns 3295
_refine_ls_number_restraints 13
_refine_ls_restrained_S_all 1.135
_refine_ls_R_factor_all 0.0269
_refine_ls_R_factor_gt 0.0262
_refine_ls_shift/su_max 0.079
_refine_ls_shift/su_mean 0.004
_refine_ls_structure_factor_coef Fsqd
_refine_ls_weighting_details 'w=1/[\s^2^(Fo^2^)+(0.0490P)^2^] where P=(Fo^2^+2Fc^2^)/3'
_refine_ls_weighting_scheme calc
_refine_ls_wR_factor_gt 0.0727
_refine_ls_wR_factor_ref 0.0734
_reflns_Friedel_coverage 0.714
_reflns_Friedel_fraction_full 0.852
_reflns_Friedel_fraction_max 0.840
_reflns_number_gt 3208
_reflns_number_total 3295
_reflns_threshold_expression 'I > 2\s(I)'
_cod_data_source_file c8nj00107c2.cif
_cod_data_source_block w11
_cod_depositor_comments 'Adding full bibliography for 7056970--7056975.cif.'
_cod_original_cell_volume 949.0
_cod_database_code 7056972
_shelx_shelxl_version_number 2014/7
_shelx_space_group_comment
;
The symmetry employed for this shelxl refinement is uniquely defined
by the following loop, which should always be used as a source of
symmetry information in preference to the above space-group names.
They are only intended as comments.
;
_shelx_estimated_absorpt_t_min 0.513
_shelx_estimated_absorpt_t_max 0.552

loop_
_space_group_symop_operation_xyz
'x, y, z'
'-x, y+1/2, -z'

loop_
_atom_site_label
_atom_site_type_symbol
_atom_site_fract_x
_atom_site_fract_y
_atom_site_fract_z
_atom_site_U_iso_or_equiv
_atom_site_adp_type
_atom_site_occupancy
_atom_site_site_symmetry_order
_atom_site_calc_flag
_atom_site_refinement_flags_posn
_atom_site_refinement_flags_adp
_atom_site_refinement_flags_occupancy
_atom_site_disorder_assembly
_atom_site_disorder_group
Ba1 Ba 0.15044(3) 0.32686(12) 0.55422(2) 0.03050(12) Uani 1 1 d . . . . .
Cl1 Cl 1.0019(4) 0.9662(5) 0.92689(15) 0.1005(10) Uani 1 1 d . . . . .
Cl2 Cl 0.5514(4) 0.4395(5) 0.97072(12) 0.0898(8) Uani 1 1 d . . . . .
O1 O 0.0573(9) 0.6796(8) 0.5683(3) 0.0426(14) Uani 1 1 d . . . . .
O2 O 0.1076(12) 0.9707(9) 0.5687(4) 0.0509(16) Uani 1 1 d . . . . .
O3 O 0.0177(6) 0.4071(7) 0.7047(2) 0.0394(10) Uani 1 1 d . . . . .
O4 O -0.2240(6) 0.3080(11) 0.5922(2) 0.0466(12) Uani 1 1 d . . . . .
O5 O -0.4976(7) 0.4338(10) 0.6291(3) 0.0611(15) Uani 1 1 d . . . . .
O6 O 0.4148(8) 0.9316(8) 0.6736(2) 0.0537(13) Uani 1 1 d . . . . .
O1W O 0.427(3) 0.268(2) 0.4645(9) 0.098(3) Uani 0.487(11) 1 d . U P A 1
H1WA H 0.3687 0.2953 0.4176 0.118 Uiso 0.487(11) 1 d R U P A 1
H1WB H 0.5441 0.3415 0.4772 0.118 Uiso 0.487(11) 1 d R U P A 1
O1W' O 0.499(3) 0.122(2) 0.5102(9) 0.098(3) Uani 0.513(11) 1 d . U P A 2
H1WD H 0.4654 0.0819 0.4630 0.118 Uiso 0.513(11) 1 d R U P A 2
H1WE H 0.6170 0.1983 0.5129 0.118 Uiso 0.513(11) 1 d R U P A 2
C1 C 0.3846(11) 0.4303(12) 0.8930(4) 0.0531(18) Uani 1 1 d . . . . .
C2 C 0.2035(14) 0.5172(14) 0.8880(4) 0.062(2) Uani 1 1 d . . . . .
H2 H 0.1659 0.5793 0.9262 0.074 Uiso 1 1 calc R U . . .
C3 C 0.0737(12) 0.5131(12) 0.8253(4) 0.0512(18) Uani 1 1 d . . . . .
H3 H -0.0511 0.5720 0.8216 0.061 Uiso 1 1 calc R U . . .
C4 C 0.1301(8) 0.4223(9) 0.7691(3) 0.0355(12) Uani 1 1 d . . . . .
C5 C 0.3179(8) 0.330(2) 0.7751(3) 0.0482(14) Uani 1 1 d . . . . .
H5 H 0.3558 0.2647 0.7378 0.058 Uiso 1 1 calc R U . . .
C6 C 0.4434(9) 0.3394(19) 0.8372(3) 0.0534(18) Uani 1 1 d . . . . .
H6 H 0.5699 0.2833 0.8414 0.064 Uiso 1 1 calc R U . . .
C7 C -0.1886(8) 0.4731(10) 0.6990(3) 0.0407(14) Uani 1 1 d . . . . .
H7A H -0.1880 0.6020 0.6960 0.049 Uiso 1 1 calc R U . . .
H7B H -0.2505 0.4398 0.7403 0.049 Uiso 1 1 calc R U . . .
C8 C -0.3106(9) 0.3969(9) 0.6352(3) 0.0371(13) Uani 1 1 d . . . . .
C9 C 0.8276(11) 0.9446(12) 0.8522(4) 0.0563(19) Uani 1 1 d . . . . .
C10 C 0.6477(12) 0.8627(14) 0.8557(4) 0.060(3) Uani 1 1 d . . . . .
H10 H 0.6177 0.8161 0.8979 0.072 Uiso 1 1 calc R U . . .
C11 C 0.5057(10) 0.8475(18) 0.7958(3) 0.052(2) Uani 1 1 d . . . . .
H11 H 0.3845 0.7852 0.7973 0.062 Uiso 1 1 calc R U . . .
C12 C 0.5481(10) 0.9258(9) 0.7349(3) 0.0419(14) Uani 1 1 d . . . . .
C13 C 0.7385(12) 1.0039(10) 0.7312(4) 0.0478(17) Uani 1 1 d . . . . .
H13 H 0.7725 1.0477 0.6890 0.057 Uiso 1 1 calc R U . . .
C14 C 0.8761(13) 1.0153(11) 0.7912(5) 0.058(2) Uani 1 1 d . . . . .
H14 H 1.0015 1.0711 0.7900 0.070 Uiso 1 1 calc R U . . .
C16 C 0.1338(7) 0.8240(15) 0.5956(2) 0.0318(9) Uani 1 1 d . . . . .
C15 C 0.2557(8) 0.8048(13) 0.6671(3) 0.0396(17) Uani 1 1 d . . . . .
H15A H 0.1677 0.8237 0.7031 0.048 Uiso 1 1 calc R U . . .
H15B H 0.3123 0.6857 0.6725 0.048 Uiso 1 1 calc R U . . .

loop_
_atom_site_aniso_label
_atom_site_aniso_U_11
_atom_site_aniso_U_22
_atom_site_aniso_U_33
_atom_site_aniso_U_23
_atom_site_aniso_U_13
_atom_site_aniso_U_12
Ba1 0.02960(17) 0.02686(18) 0.03258(17) -0.0024(2) -0.00620(11) 0.0001(2)
Cl1 0.0826(16) 0.119(2) 0.0846(17) -0.0215(17) -0.0510(14) 0.0038(17)
Cl2 0.0844(15) 0.117(2) 0.0579(13) 0.0123(13) -0.0345(11) -0.0054(16)
O1 0.056(3) 0.025(3) 0.042(3) 0.000(2) -0.016(2) 0.000(2)
O2 0.067(3) 0.033(4) 0.047(3) 0.008(3) -0.019(3) 0.000(3)
O3 0.0210(18) 0.057(3) 0.039(2) -0.0020(18) -0.0042(15) 0.0039(17)
O4 0.0348(18) 0.056(4) 0.048(2) -0.005(3) 0.0005(16) 0.005(3)
O5 0.027(2) 0.098(5) 0.056(3) -0.019(3) -0.004(2) 0.010(3)
O6 0.060(3) 0.057(3) 0.040(3) 0.009(2) -0.012(2) -0.027(3)
O1W 0.090(4) 0.111(5) 0.099(4) -0.022(3) 0.036(3) -0.015(3)
O1W' 0.090(4) 0.111(5) 0.099(4) -0.022(3) 0.036(3) -0.015(3)
C1 0.052(4) 0.058(5) 0.044(4) 0.015(3) -0.013(3) -0.002(4)
C2 0.061(5) 0.079(6) 0.044(4) -0.011(4) -0.002(4) -0.002(4)
C3 0.048(4) 0.055(5) 0.048(4) -0.003(3) -0.005(3) 0.008(3)
C4 0.031(3) 0.040(3) 0.034(3) 0.002(3) -0.002(2) -0.004(3)
C5 0.037(3) 0.062(4) 0.045(3) 0.002(6) 0.002(2) 0.021(6)
C6 0.036(3) 0.067(5) 0.054(3) 0.022(6) -0.008(2) -0.005(5)
C7 0.025(3) 0.049(4) 0.047(3) 0.000(3) 0.003(2) 0.006(3)
C8 0.029(3) 0.043(3) 0.038(3) 0.005(2) 0.001(2) -0.002(2)
C9 0.049(4) 0.055(5) 0.057(4) -0.013(4) -0.024(3) 0.004(4)
C10 0.061(4) 0.075(9) 0.040(3) 0.004(4) -0.009(3) -0.001(4)
C11 0.050(3) 0.063(6) 0.039(3) -0.001(4) -0.006(2) -0.013(5)
C12 0.056(4) 0.031(3) 0.035(3) 0.000(3) -0.008(3) -0.014(3)
C13 0.046(4) 0.040(4) 0.055(4) 0.002(3) 0.000(3) -0.008(3)
C14 0.049(4) 0.042(4) 0.078(6) -0.005(4) -0.014(4) -0.006(3)
C16 0.034(2) 0.028(2) 0.032(2) -0.009(4) -0.0018(17) -0.003(4)
C15 0.042(3) 0.040(5) 0.035(3) 0.005(3) -0.006(2) -0.009(3)

loop_
_atom_type_symbol
_atom_type_description
_atom_type_scat_dispersion_real
_atom_type_scat_dispersion_imag
_atom_type_scat_source
C C 0.0033 0.0016 'International Tables Vol C Tables 4.2.6.8 and 6.1.1.4'
H H 0.0000 0.0000 'International Tables Vol C Tables 4.2.6.8 and 6.1.1.4'
O O 0.0106 0.0060 'International Tables Vol C Tables 4.2.6.8 and 6.1.1.4'
Cl Cl 0.1484 0.1585 'International Tables Vol C Tables 4.2.6.8 and 6.1.1.4'
Ba Ba -0.3244 2.2819 'International Tables Vol C Tables 4.2.6.8 and 6.1.1.4'

loop_
_geom_angle_atom_site_label_1
_geom_angle_atom_site_label_2
_geom_angle_atom_site_label_3
_geom_angle
_geom_angle_site_symmetry_1
_geom_angle_site_symmetry_3
O4 Ba1 O5 129.31(15) . 1_655
O4 Ba1 O2 78.9(3) . 1_545
O5 Ba1 O2 109.4(2) 1_655 1_545
O4 Ba1 O1W 152.7(4) . .
O5 Ba1 O1W 77.8(4) 1_655 .
O2 Ba1 O1W 89.5(4) 1_545 .
O4 Ba1 O1 78.3(2) . .
O5 Ba1 O1 81.26(18) 1_655 .
O2 Ba1 O1 156.54(18) 1_545 .
O1W Ba1 O1 113.6(4) . .
O4 Ba1 O1 80.62(18) . 2_546
O5 Ba1 O1 149.95(18) 1_655 2_546
O2 Ba1 O1 69.61(16) 1_545 2_546
O1W Ba1 O1 72.2(4) . 2_546
O1 Ba1 O1 111.81(12) . 2_546
O4 Ba1 O1W' 145.7(4) . .
O5 Ba1 O1W' 70.3(3) 1_655 .
O2 Ba1 O1W' 67.3(4) 1_545 .
O1 Ba1 O1W' 135.9(3) . .
O1 Ba1 O1W' 82.6(4) 2_546 .
O4 Ba1 O2 77.1(2) . 2_546
O5 Ba1 O2 134.0(2) 1_655 2_546
O2 Ba1 O2 112.78(16) 1_545 2_546
O1W Ba1 O2 85.0(4) . 2_546
O1 Ba1 O2 67.13(15) . 2_546
O1 Ba1 O2 45.06(12) 2_546 2_546
O1W' Ba1 O2 110.5(4) . 2_546
O4 Ba1 O3 52.64(12) . .
O5 Ba1 O3 76.74(13) 1_655 .
O2 Ba1 O3 92.82(19) 1_545 .
O1W Ba1 O3 153.7(4) . .
O1 Ba1 O3 68.74(15) . .
O1 Ba1 O3 132.83(15) 2_546 .
O1W' Ba1 O3 131.7(4) . .
O2 Ba1 O3 117.81(18) 2_546 .
O4 Ba1 C16 77.89(12) . 2_546
O5 Ba1 C16 147.44(19) 1_655 2_546
O2 Ba1 C16 91.6(2) 1_545 2_546
O1W Ba1 C16 77.9(4) . 2_546
O1 Ba1 C16 89.0(2) . 2_546
O1 Ba1 C16 23.0(2) 2_546 2_546
O1W' Ba1 C16 97.2(4) . 2_546
O2 Ba1 C16 22.1(2) 2_546 2_546
O3 Ba1 C16 128.18(12) . 2_546
O4 Ba1 Ba1 73.76(15) . 2_546
O5 Ba1 Ba1 140.91(14) 1_655 2_546
O2 Ba1 Ba1 36.90(12) 1_545 2_546
O1W Ba1 Ba1 82.1(4) . 2_546
O1 Ba1 Ba1 137.77(11) . 2_546
O1 Ba1 Ba1 33.07(12) 2_546 2_546
O1W' Ba1 Ba1 75.9(3) . 2_546
O2 Ba1 Ba1 76.12(13) 2_546 2_546
O3 Ba1 Ba1 114.48(9) . 2_546
C16 Ba1 Ba1 54.8(2) 2_546 2_546
O4 Ba1 Ba1 78.84(16) . 2_556
O5 Ba1 Ba1 107.08(15) 1_655 2_556
O2 Ba1 Ba1 143.50(13) 1_545 2_556
O1W Ba1 Ba1 97.4(4) . 2_556
O1 Ba1 Ba1 34.03(11) . 2_556
O1 Ba1 Ba1 78.50(12) 2_546 2_556
O1W' Ba1 Ba1 126.4(4) . 2_556
O2 Ba1 Ba1 33.44(13) 2_546 2_556
O3 Ba1 Ba1 96.20(8) . 2_556
C16 Ba1 Ba1 55.5(2) 2_546 2_556
Ba1 Ba1 Ba1 108.513(9) 2_546 2_556
C16 O1 Ba1 141.0(5) . .
C16 O1 Ba1 98.0(4) . 2_556
Ba1 O1 Ba1 112.89(19) . 2_556
C16 O2 Ba1 157.5(5) . 1_565
C16 O2 Ba1 92.8(4) . 2_556
Ba1 O2 Ba1 109.66(19) 1_565 2_556
C4 O3 C7 116.2(5) . .
C4 O3 Ba1 131.4(3) . .
C7 O3 Ba1 110.9(3) . .
C8 O4 Ba1 131.7(5) . .
C8 O5 Ba1 139.0(5) . 1_455
C12 O6 C15 116.3(5) . .
Ba1 O1W H1WA 110.2 . .
Ba1 O1W H1WB 109.1 . .
H1WA O1W H1WB 109.5 . .
Ba1 O1W' H1WD 109.6 . .
Ba1 O1W' H1WE 109.0 . .
H1WD O1W' H1WE 109.5 . .
C2 C1 C6 121.0(7) . .
C2 C1 Cl2 120.0(7) . .
C6 C1 Cl2 119.0(6) . .
C1 C2 C3 119.6(8) . .
C1 C2 H2 120.2 . .
C3 C2 H2 120.2 . .
C4 C3 C2 120.0(7) . .
C4 C3 H3 120.0 . .
C2 C3 H3 120.0 . .
C3 C4 O3 126.1(6) . .
C3 C4 C5 119.9(6) . .
O3 C4 C5 114.0(6) . .
C6 C5 C4 118.5(8) . .
C6 C5 H5 120.7 . .
C4 C5 H5 120.7 . .
C5 C6 C1 120.8(8) . .
C5 C6 H6 119.6 . .
C1 C6 H6 119.6 . .
O3 C7 C8 109.8(5) . .
O3 C7 H7A 109.7 . .
C8 C7 H7A 109.7 . .
O3 C7 H7B 109.7 . .
C8 C7 H7B 109.7 . .
H7A C7 H7B 108.2 . .
O4 C8 O5 125.2(6) . .
O4 C8 C7 120.2(5) . .
O5 C8 C7 114.6(6) . .
C10 C9 C14 121.5(7) . .
C10 C9 Cl1 120.0(7) . .
C14 C9 Cl1 118.5(6) . .
C9 C10 C11 120.1(8) . .
C9 C10 H10 119.9 . .
C11 C10 H10 119.9 . .
C12 C11 C10 119.0(8) . .
C12 C11 H11 120.5 . .
C10 C11 H11 120.5 . .
C11 C12 O6 124.7(6) . .
C11 C12 C13 120.1(6) . .
O6 C12 C13 115.2(6) . .
C14 C13 C12 119.1(8) . .
C14 C13 H13 120.5 . .
C12 C13 H13 120.5 . .
C9 C14 C13 119.9(8) . .
C9 C14 H14 120.0 . .
C13 C14 H14 120.0 . .
O2 C16 O1 124.1(4) . .
O2 C16 C15 120.3(8) . .
O1 C16 C15 115.6(9) . .
O2 C16 Ba1 65.1(3) . 2_556
O1 C16 Ba1 59.0(3) . 2_556
C15 C16 Ba1 174.1(7) . 2_556
O6 C15 C16 108.9(6) . .
O6 C15 H15A 109.9 . .
C16 C15 H15A 109.9 . .
O6 C15 H15B 109.9 . .
C16 C15 H15B 109.9 . .
H15A C15 H15B 108.3 . .

loop_
_geom_bond_atom_site_label_1
_geom_bond_atom_site_label_2
_geom_bond_distance
_geom_bond_site_symmetry_2
Ba1 O4 2.665(4) .
Ba1 O5 2.703(5) 1_655
Ba1 O2 2.708(7) 1_545
Ba1 O1W 2.699(14) .
Ba1 O1 2.741(6) .
Ba1 O1 2.811(5) 2_546
Ba1 O1W' 2.976(16) .
Ba1 O2 2.950(6) 2_546
Ba1 O3 3.191(4) .
Ba1 C16 3.248(4) 2_546
Ba1 Ba1 4.6271(2) 2_546
Ba1 Ba1 4.6271(2) 2_556
Cl1 C9 1.738(7) .
Cl2 C1 1.749(7) .
O1 C16 1.281(11) .
O1 Ba1 2.811(5) 2_556
O2 C16 1.222(12) .
O2 Ba1 2.708(7) 1_565
O2 Ba1 2.950(6) 2_556
O3 C4 1.371(7) .
O3 C7 1.440(7) .
O4 C8 1.255(8) .
O5 C8 1.256(8) .
O5 Ba1 2.703(5) 1_455
O6 C12 1.385(8) .
O6 C15 1.412(9) .
O1W H1WA 0.9600 .
O1W H1WB 0.9600 .
O1W' H1WD 0.9600 .
O1W' H1WE 0.9600 .
C1 C2 1.355(12) .
C1 C6 1.371(13) .
C2 C3 1.395(12) .
C2 H2 0.9300 .
C3 C4 1.369(10) .
C3 H3 0.9300 .
C4 C5 1.412(9) .
C5 C6 1.372(8) .
C5 H5 0.9300 .
C6 H6 0.9300 .
C7 C8 1.500(9) .
C7 H7A 0.9700 .
C7 H7B 0.9700 .
C9 C10 1.346(12) .
C9 C14 1.364(13) .
C10 C11 1.401(9) .
C10 H10 0.9300 .
C11 C12 1.374(10) .
C11 H11 0.9300 .
C12 C13 1.396(10) .
C13 C14 1.385(12) .
C13 H13 0.9300 .
C14 H14 0.9300 .
C16 C15 1.516(7) .
C16 Ba1 3.248(4) 2_556
C15 H15A 0.9700 .
C15 H15B 0.9700 .

loop_
_geom_torsion_atom_site_label_1
_geom_torsion_atom_site_label_2
_geom_torsion_atom_site_label_3
_geom_torsion_atom_site_label_4
_geom_torsion
_geom_torsion_site_symmetry_1
_geom_torsion_site_symmetry_4
C6 C1 C2 C3 0.6(14) . .
Cl2 C1 C2 C3 178.3(7) . .
C1 C2 C3 C4 -0.3(14) . .
C2 C3 C4 O3 179.8(8) . .
C2 C3 C4 C5 1.2(13) . .
C7 O3 C4 C3 -8.6(10) . .
Ba1 O3 C4 C3 156.4(6) . .
C7 O3 C4 C5 170.1(8) . .
Ba1 O3 C4 C5 -24.8(10) . .
C3 C4 C5 C6 -2.2(16) . .
O3 C4 C5 C6 179.0(9) . .
C4 C5 C6 C1 2.5(18) . .
C2 C1 C6 C5 -1.7(17) . .
Cl2 C1 C6 C5 -179.4(9) . .
C4 O3 C7 C8 -161.9(5) . .
Ba1 O3 C7 C8 30.0(6) . .
Ba1 O4 C8 O5 147.0(6) . .
Ba1 O4 C8 C7 -31.1(10) . .
Ba1 O5 C8 O4 15.9(13) 1_455 .
Ba1 O5 C8 C7 -165.8(6) 1_455 .
O3 C7 C8 O4 -7.8(9) . .
O3 C7 C8 O5 173.8(6) . .
C14 C9 C10 C11 0.4(16) . .
Cl1 C9 C10 C11 179.0(8) . .
C9 C10 C11 C12 -3.6(16) . .
C10 C11 C12 O6 -175.1(8) . .
C10 C11 C12 C13 6.3(15) . .
C15 O6 C12 C11 -20.3(12) . .
C15 O6 C12 C13 158.4(7) . .
C11 C12 C13 C14 -5.7(12) . .
O6 C12 C13 C14 175.5(7) . .
C10 C9 C14 C13 0.2(14) . .
Cl1 C9 C14 C13 -178.5(7) . .
C12 C13 C14 C9 2.5(12) . .
Ba1 O2 C16 O1 -177.0(14) 1_565 .
Ba1 O2 C16 O1 0.0(6) 2_556 .
Ba1 O2 C16 C15 6(2) 1_565 .
Ba1 O2 C16 C15 -177.3(4) 2_556 .
Ba1 O2 C16 Ba1 -176.9(18) 1_565 2_556
Ba1 O1 C16 O2 143.0(8) . .
Ba1 O1 C16 O2 0.0(6) 2_556 .
Ba1 O1 C16 C15 -39.7(9) . .
Ba1 O1 C16 C15 177.4(4) 2_556 .
Ba1 O1 C16 Ba1 142.9(8) . 2_556
C12 O6 C15 C16 -176.7(6) . .
O2 C16 C15 O6 -35.1(9) . .
O1 C16 C15 O6 147.5(6) . .
